data_7234697
loop_
_publ_author_name
'Liu, Jinjian'
'Li, Jing'
'Lu, Wenbo'

_publ_section_title
;
 Photochromic properties of three 2D MOFs based on
 1-carboxyethyl-4,4&#x2032;-bipyridinine
;
_journal_issue 57
_journal_name_full 'RSC Advances'
_journal_page_first 33155
_journal_paper_doi 10.1039/C9RA06703E
_journal_volume 9
_journal_year 2019
_chemical_formula_moiety 'C23 H18 Cd N3 O7, 2(H2 O)'
_chemical_formula_sum 'C23 H22 Cd N3 O9'
_chemical_formula_weight 596.84
_space_group_crystal_system monoclinic
_space_group_IT_number 14
_space_group_name_Hall '-P 2ybc'
_space_group_name_H-M_alt 'P 1 21/c 1'
_symmetry_space_group_name_Hall '-P 2ybc'
_symmetry_space_group_name_H-M 'P 1 21/c 1'
_atom_sites_solution_hydrogens geom
_atom_sites_solution_primary direct
_atom_sites_solution_secondary difmap
_audit_creation_date 2019-09-29
_audit_creation_method
;
Olex2 1.2
(compiled 2018.05.29 svn.r3508 for OlexSys, GUI svn.r5506)
;
_audit_update_record
;
2019-09-29 deposited with the CCDC.    2019-10-16 downloaded from the CCDC.
;
_cell_angle_alpha 90.00
_cell_angle_beta 110.510(19)
_cell_angle_gamma 90.00
_cell_formula_units_Z 4
_cell_length_a 10.624(9)
_cell_length_b 16.457(13)
_cell_length_c 14.415(11)
_cell_measurement_reflns_used 6774
_cell_measurement_temperature 273(2)
_cell_measurement_theta_max 28.45
_cell_measurement_theta_min 2.39
_cell_volume 2361(3)
_computing_molecular_graphics 'Olex2 (Dolomanov et al., 2009)'
_computing_publication_material 'Olex2 (Dolomanov et al., 2009)'
_computing_structure_refinement 'XL (Sheldrick, 2008)'
_computing_structure_solution 'XS (Sheldrick, 2008)'
_diffrn_ambient_temperature 273.15
_diffrn_measured_fraction_theta_full 0.985
_diffrn_measured_fraction_theta_max 0.985
_diffrn_measurement_device_type 'CCD area detector'
_diffrn_measurement_method 'phi and omega scans'
_diffrn_radiation_monochromator graphite
_diffrn_radiation_type MoK\a
_diffrn_radiation_wavelength 0.71073
_diffrn_reflns_av_R_equivalents 0.0261
_diffrn_reflns_av_unetI/netI 0.0172
_diffrn_reflns_limit_h_max 14
_diffrn_reflns_limit_h_min -14
_diffrn_reflns_limit_k_max 22
_diffrn_reflns_limit_k_min -21
_diffrn_reflns_limit_l_max 18
_diffrn_reflns_limit_l_min -19
_diffrn_reflns_number 38818
_diffrn_reflns_theta_full 29.15
_diffrn_reflns_theta_max 29.15
_diffrn_reflns_theta_min 2.39
_diffrn_source 'fine-focus sealed tube'
_exptl_absorpt_coefficient_mu 0.984
_exptl_absorpt_correction_T_max 0.7564
_exptl_absorpt_correction_T_min 0.6939
_exptl_absorpt_correction_type multi-scan
_exptl_absorpt_process_details sadabs
_exptl_crystal_colour yellow
_exptl_crystal_colour_primary yellow
_exptl_crystal_density_diffrn 1.679
_exptl_crystal_density_method 'not measured'
_exptl_crystal_description block
_exptl_crystal_F_000 1204
_exptl_crystal_size_max 0.4
_exptl_crystal_size_mid 0.4
_exptl_crystal_size_min 0.3
_refine_diff_density_max 3.403
_refine_diff_density_min -1.331
_refine_diff_density_rms 0.256
_refine_ls_extinction_method none
_refine_ls_goodness_of_fit_ref 1.075
_refine_ls_hydrogen_treatment constr
_refine_ls_matrix_type full
_refine_ls_number_parameters 332
_refine_ls_number_reflns 5836
_refine_ls_number_restraints 0
_refine_ls_restrained_S_all 1.075
_refine_ls_R_factor_all 0.0597
_refine_ls_R_factor_gt 0.0552
_refine_ls_shift/su_max 0.000
_refine_ls_shift/su_mean 0.000
_refine_ls_structure_factor_coef Fsqd
_refine_ls_weighting_details 'calc w=1/[\s^2^(Fo^2^)+(0.1082P)^2^+5.1639P] where P=(Fo^2^+2Fc^2^)/3'
_refine_ls_weighting_scheme calc
_refine_ls_wR_factor_gt 0.1662
_refine_ls_wR_factor_ref 0.1755
_reflns_number_gt 5357
_reflns_number_total 5836
_reflns_threshold_expression >2sigma(I)
_cod_data_source_file c9ra06703e2.cif
_cod_data_source_block a_CCDC1
_cod_database_code 7234697
_olex2_refinement_description
;
1. Fixed Uiso
 At 1.2 times of:
  All C(H) groups, All C(H,H) groups
 At 1.5 times of:
  All C(H,H,H) groups, All O(H,H) groups
2.a Free rotating group:
 O9(H9A,H9B), O8(H8A,H8B)
2.b Secondary CH2 refined with riding coordinates:
 C2(H2A,H2B)
2.c Aromatic/amide H refined with riding coordinates:
 C18(H18), C16(H16), C15(H15), C14(H14), C6(H6), C3(H3), C9(H9), C5(H5),
 C10(H10), C4(H4), C12(H12), C11(H11), C21(H21)
2.d Idealised Me refined as rotating group:
 C22(H22A,H22B,H22C)
;
_olex2_submission_special_instructions 'No special instructions were received'

loop_
_space_group_symop_id
_space_group_symop_operation_xyz
1 'x, y, z'
2 '-x, y+1/2, -z+1/2'
3 '-x, -y, -z'
4 'x, -y-1/2, z-1/2'

loop_
_atom_site_label
_atom_site_type_symbol
_atom_site_fract_x
_atom_site_fract_y
_atom_site_fract_z
_atom_site_U_iso_or_equiv
_atom_site_adp_type
_atom_site_occupancy
_atom_site_calc_flag
_atom_site_refinement_flags_posn
Cd1 Cd 0.69810(3) 0.144258(16) 0.21605(2) 0.03419(14) Uani 1 d .
O3 O 0.6331(3) 0.0171(2) 0.2792(3) 0.0494(7) Uani 1 d .
O4 O 0.5674(5) 0.1351(2) 0.3187(4) 0.0620(10) Uani 1 d .
C18 C 0.4432(4) -0.0669(2) 0.3428(3) 0.0336(7) Uani 1 d .
H18 H 0.4969 -0.0976 0.3171 0.040 Uiso 1 calc R
C19 C 0.4626(4) 0.0171(2) 0.3532(3) 0.0362(7) Uani 1 d .
C16 C 0.2651(5) -0.0584(3) 0.4094(4) 0.0510(11) Uani 1 d .
H16 H 0.1990 -0.0834 0.4281 0.061 Uiso 1 calc R
C20 C 0.5624(4) 0.0586(3) 0.3168(3) 0.0408(8) Uani 1 d .
C17 C 0.3448(4) -0.1053(2) 0.3701(3) 0.0355(7) Uani 1 d .
C15 C 0.3815(5) 0.0627(3) 0.3929(4) 0.0483(10) Uani 1 d .
H15 H 0.3934 0.1186 0.4005 0.058 Uiso 1 calc R
C14 C 0.2842(6) 0.0246(3) 0.4205(5) 0.0577(13) Uani 1 d .
H14 H 0.2310 0.0551 0.4468 0.069 Uiso 1 calc R
N1 N 0.3878(4) -0.1354(2) 0.0895(3) 0.0372(7) Uani 1 d .
C6 C 0.1710(5) -0.1382(2) 0.1022(4) 0.0441(10) Uani 1 d .
H6 H 0.0969 -0.1679 0.1029 0.053 Uiso 1 calc R
C7 C 0.1717(4) -0.0540(2) 0.1114(3) 0.0336(7) Uani 1 d .
C8 C 0.0593(4) -0.0101(2) 0.1299(3) 0.0351(7) Uani 1 d .
C3 C 0.3893(4) -0.0540(3) 0.0941(3) 0.0415(8) Uani 1 d .
H3 H 0.4630 -0.0255 0.0904 0.050 Uiso 1 calc R
C9 C 0.0608(5) 0.0736(3) 0.1408(5) 0.0572(13) Uani 1 d .
H9 H 0.1316 0.1039 0.1350 0.069 Uiso 1 calc R
C5 C 0.2825(4) -0.0122(3) 0.1043(3) 0.0413(8) Uani 1 d .
H5 H 0.2841 0.0443 0.1064 0.050 Uiso 1 calc R
C10 C -0.0503(5) -0.0510(3) 0.1379(5) 0.0587(14) Uani 1 d .
H10 H -0.0563 -0.1072 0.1310 0.070 Uiso 1 calc R
O2 O 0.6566(4) -0.1899(3) -0.0003(3) 0.0773(14) Uani 1 d .
C1 C 0.5491(4) -0.1571(3) -0.0022(3) 0.0428(9) Uani 1 d .
C4 C 0.2801(4) -0.1778(3) 0.0920(3) 0.0438(9) Uani 1 d .
H4 H 0.2794 -0.2341 0.0868 0.053 Uiso 1 calc R
C2 C 0.5071(4) -0.1794(3) 0.0864(4) 0.0474(10) Uani 1 d .
H2A H 0.4891 -0.2372 0.0844 0.057 Uiso 1 calc R
H2B H 0.5817 -0.1682 0.1471 0.057 Uiso 1 calc R
C12 C -0.1513(5) -0.0074(3) 0.1564(5) 0.0559(12) Uani 1 d .
H12 H -0.2246 -0.0359 0.1607 0.067 Uiso 1 calc R
C11 C -0.0428(5) 0.1119(3) 0.1600(5) 0.0587(13) Uani 1 d .
H11 H -0.0390 0.1680 0.1679 0.070 Uiso 1 calc R
O1 O 0.4760(3) -0.11076(19) -0.0676(2) 0.0424(6) Uani 1 d .
O6 O 0.6188(4) 0.27039(19) 0.1983(3) 0.0524(8) Uani 1 d .
N2 N -0.1489(3) 0.0724(2) 0.1681(3) 0.0385(7) Uani 1 d .
O7 O 0.8898(6) 0.1697(3) 0.3594(4) 0.0933(19) Uani 1 d .
C22 C 0.9847(14) 0.1867(6) 0.5495(6) 0.125(4) Uani 1 d .
H22A H 0.9207 0.2175 0.4977 0.187 Uiso 1 calc GR
H22B H 1.0672 0.2166 0.5755 0.187 Uiso 1 calc GR
H22C H 0.9496 0.1767 0.6014 0.187 Uiso 1 calc GR
N3 N 1.0115(8) 0.1046(7) 0.5071(7) 0.124(3) Uani 1 d .
C21 C 0.9221(9) 0.1028(6) 0.4148(7) 0.095(2) Uani 1 d .
H21 H 0.8815 0.0538 0.3887 0.114 Uiso 1 calc R
O9 O 0.6804(4) -0.2090(3) -0.1873(4) 0.0743(12) Uani 1 d .
H9A H 0.6706 -0.2114 -0.1313 0.111 Uiso 1 d G
H9B H 0.6038 -0.2109 -0.2330 0.111 Uiso 1 d G
O8 O 0.8514(6) -0.2517(5) 0.1733(5) 0.117(2) Uani 1 d .
H8A H 0.7855 -0.2526 0.1187 0.175 Uiso 1 d G
H8B H 0.9205 -0.2332 0.1636 0.175 Uiso 1 d G
O5 O 0.7604(4) 0.2687(2) 0.1188(3) 0.0650(10) Uani 1 d .
C13 C 0.6823(4) 0.3047(2) 0.1487(3) 0.0387(8) Uani 1 d .
C23 C 1.074(3) 0.0277(11) 0.5657(12) 0.291(15) Uani 1 d .

loop_
_atom_site_aniso_label
_atom_site_aniso_U_11
_atom_site_aniso_U_22
_atom_site_aniso_U_33
_atom_site_aniso_U_23
_atom_site_aniso_U_13
_atom_site_aniso_U_12
Cd1 0.03666(19) 0.03009(19) 0.0372(2) 0.00389(9) 0.01462(13) 0.00160(9)
O3 0.0430(16) 0.0518(18) 0.0578(19) 0.0074(15) 0.0233(14) -0.0036(13)
O4 0.084(3) 0.0383(17) 0.078(3) 0.0099(16) 0.046(2) -0.0078(16)
C18 0.0385(18) 0.0318(17) 0.0322(16) 0.0021(13) 0.0145(14) 0.0012(14)
C19 0.0397(18) 0.0332(18) 0.0357(17) 0.0031(14) 0.0134(15) -0.0022(14)
C16 0.053(2) 0.050(2) 0.062(3) -0.010(2) 0.034(2) -0.012(2)
C20 0.042(2) 0.041(2) 0.0383(19) 0.0085(16) 0.0131(16) -0.0031(16)
C17 0.0406(19) 0.0317(18) 0.0345(17) -0.0023(14) 0.0135(15) -0.0062(14)
C15 0.058(3) 0.0322(19) 0.060(3) -0.0065(18) 0.027(2) -0.0016(18)
C14 0.062(3) 0.047(2) 0.078(3) -0.018(2) 0.042(3) -0.002(2)
N1 0.0359(16) 0.0391(17) 0.0351(16) 0.0076(12) 0.0105(13) 0.0047(12)
C6 0.039(2) 0.036(2) 0.058(3) 0.0023(17) 0.0166(19) -0.0027(15)
C7 0.0330(16) 0.0349(17) 0.0288(16) 0.0019(13) 0.0058(13) -0.0011(13)
C8 0.0345(17) 0.0385(19) 0.0307(16) 0.0018(14) 0.0095(13) 0.0003(14)
C3 0.0362(18) 0.043(2) 0.046(2) -0.0021(17) 0.0149(16) -0.0064(16)
C9 0.043(2) 0.036(2) 0.101(4) 0.005(2) 0.035(3) 0.0000(17)
C5 0.042(2) 0.0353(19) 0.048(2) -0.0045(16) 0.0175(17) -0.0052(15)
C10 0.056(3) 0.039(2) 0.096(4) -0.018(2) 0.045(3) -0.014(2)
O2 0.059(2) 0.112(4) 0.066(2) 0.019(2) 0.028(2) 0.040(2)
C1 0.0357(19) 0.045(2) 0.043(2) -0.0004(17) 0.0084(16) 0.0029(16)
C4 0.046(2) 0.0329(19) 0.054(2) 0.0058(17) 0.0192(18) -0.0006(16)
C2 0.0356(19) 0.052(2) 0.051(2) 0.015(2) 0.0114(17) 0.0123(18)
C12 0.049(2) 0.048(2) 0.083(4) -0.014(2) 0.039(3) -0.012(2)
C11 0.046(2) 0.033(2) 0.104(4) 0.008(2) 0.035(3) 0.0030(18)
O1 0.0454(16) 0.0386(15) 0.0391(14) 0.0022(12) 0.0095(12) 0.0009(12)
O6 0.068(2) 0.0346(15) 0.059(2) 0.0077(14) 0.0276(17) 0.0023(14)
N2 0.0351(15) 0.0412(17) 0.0398(17) 0.0027(13) 0.0140(13) 0.0026(13)
O7 0.098(4) 0.063(3) 0.072(3) -0.014(2) -0.027(3) 0.024(3)
C22 0.225(13) 0.099(6) 0.055(4) -0.017(4) 0.055(6) -0.052(7)
N3 0.077(4) 0.185(9) 0.095(5) 0.014(6) 0.013(4) 0.017(5)
C21 0.083(5) 0.097(6) 0.092(5) -0.005(5) 0.014(4) 0.010(4)
O9 0.059(2) 0.077(3) 0.083(3) -0.007(3) 0.019(2) 0.006(2)
O8 0.073(3) 0.134(6) 0.117(5) 0.024(4) 0.001(3) 0.010(4)
O5 0.071(2) 0.0468(19) 0.088(3) 0.0128(19) 0.041(2) 0.0230(18)
C13 0.047(2) 0.0301(17) 0.0335(17) 0.0042(14) 0.0077(15) 0.0038(15)
C23 0.54(4) 0.141(14) 0.132(12) 0.075(11) 0.037(19) 0.07(2)

loop_
_atom_type_symbol
_atom_type_description
_atom_type_scat_dispersion_real
_atom_type_scat_dispersion_imag
_atom_type_scat_source
C C 0.0033 0.0016 'International Tables Vol C Tables 4.2.6.8 and 6.1.1.4'
H H 0.0000 0.0000 'International Tables Vol C Tables 4.2.6.8 and 6.1.1.4'
Cd Cd -0.8075 1.2024 'International Tables Vol C Tables 4.2.6.8 and 6.1.1.4'
N N 0.0061 0.0033 'International Tables Vol C Tables 4.2.6.8 and 6.1.1.4'
O O 0.0106 0.0060 'International Tables Vol C Tables 4.2.6.8 and 6.1.1.4'

loop_
_geom_angle_atom_site_label_1
_geom_angle_atom_site_label_2
_geom_angle_atom_site_label_3
_geom_angle
_geom_angle_site_symmetry_1
_geom_angle_site_symmetry_3
O4 Cd1 O3 54.18(12) . .
O4 Cd1 O7 88.8(2) . .
O1 Cd1 O3 84.53(12) 3_655 .
O1 Cd1 O4 96.18(16) 3_655 .
O1 Cd1 O7 173.74(16) 3_655 .
O6 Cd1 O3 133.55(13) . .
O6 Cd1 O4 81.32(13) . .
O6 Cd1 O1 88.18(13) . 3_655
O6 Cd1 N2 136.42(13) . 1_655
O6 Cd1 O7 96.34(16) . .
N2 Cd1 O3 89.62(13) 1_655 .
N2 Cd1 O4 141.88(13) 1_655 .
N2 Cd1 O1 91.10(13) 1_655 3_655
N2 Cd1 O7 82.64(18) 1_655 .
O7 Cd1 O3 95.39(18) . .
C20 O3 Cd1 89.1(3) . .
C20 O4 Cd1 94.5(3) . .
C17 C18 C19 121.0(4) . .
C18 C19 C20 120.5(4) . .
C18 C19 C15 118.9(4) . .
C15 C19 C20 120.5(4) . .
C14 C16 C17 120.3(4) . .
O3 C20 C19 120.0(4) . .
O4 C20 O3 121.4(4) . .
O4 C20 C19 118.4(4) . .
C18 C17 C16 119.0(4) . .
C18 C17 C13 120.5(4) . 2_645
C16 C17 C13 120.4(4) . 2_645
C14 C15 C19 120.1(4) . .
C15 C14 C16 120.7(4) . .
C3 N1 C4 120.6(4) . .
C3 N1 C2 119.7(4) . .
C4 N1 C2 119.5(4) . .
C4 C6 C7 120.2(4) . .
C6 C7 C8 121.3(4) . .
C6 C7 C5 117.3(4) . .
C5 C7 C8 121.4(4) . .
C9 C8 C7 121.4(4) . .
C10 C8 C7 121.8(4) . .
C10 C8 C9 116.8(4) . .
N1 C3 C5 120.5(4) . .
C11 C9 C8 119.9(4) . .
C3 C5 C7 120.5(4) . .
C8 C10 C12 119.5(4) . .
O2 C1 C2 114.0(4) . .
O1 C1 O2 126.8(5) . .
O1 C1 C2 119.2(4) . .
N1 C4 C6 120.6(4) . .
N1 C2 C1 114.3(3) . .
N2 C12 C10 123.6(4) . .
N2 C11 C9 123.4(4) . .
C1 O1 Cd1 128.8(3) . 3_655
C13 O6 Cd1 103.0(3) . .
C12 N2 Cd1 124.3(3) . 1_455
C12 N2 C11 116.7(4) . .
C11 N2 Cd1 118.6(3) . 1_455
C21 O7 Cd1 109.7(5) . .
C21 N3 C22 104.3(8) . .
C21 N3 C23 123.3(13) . .
C23 N3 C22 127.3(10) . .
O7 C21 N3 121.5(9) . .
O6 C13 C17 115.4(4) . 2_655
O5 C13 C17 121.6(4) . 2_655
O5 C13 O6 123.1(4) . .

loop_
_geom_bond_atom_site_label_1
_geom_bond_atom_site_label_2
_geom_bond_distance
_geom_bond_site_symmetry_2
Cd1 O3 2.475(4) .
Cd1 O4 2.363(4) .
Cd1 O1 2.352(3) 3_655
Cd1 O6 2.221(4) .
Cd1 N2 2.304(4) 1_655
Cd1 O7 2.376(5) .
O3 C20 1.268(6) .
O4 C20 1.261(6) .
C18 C19 1.398(5) .
C18 C17 1.391(5) .
C19 C20 1.502(5) .
C19 C15 1.407(6) .
C16 C17 1.403(6) .
C16 C14 1.383(7) .
C17 C13 1.516(5) 2_645
C15 C14 1.381(7) .
N1 C3 1.342(6) .
N1 C4 1.350(6) .
N1 C2 1.473(5) .
C6 C7 1.392(6) .
C6 C4 1.382(6) .
C7 C8 1.497(5) .
C7 C5 1.397(5) .
C8 C9 1.386(6) .
C8 C10 1.384(6) .
C3 C5 1.378(6) .
C9 C11 1.378(7) .
C10 C12 1.392(7) .
O2 C1 1.256(6) .
C1 C2 1.538(7) .
C1 O1 1.249(6) .
C12 N2 1.323(6) .
C11 N2 1.341(6) .
O1 Cd1 2.352(3) 3_655
O6 C13 1.274(5) .
N2 Cd1 2.304(4) 1_455
O7 C21 1.332(11) .
C22 N3 1.549(15) .
N3 C21 1.337(12) .
N3 C23 1.537(17) .
O5 C13 1.214(6) .
C13 C17 1.516(5) 2_655
